data_1528721
loop_
_publ_author_name
'Marrero-Lopez, D.'
'Canales-Vazquez, J.'
'Irvine, J.T.S.'
'Zhou Wuzong'
'Nunez, P.'

_publ_section_title
;
 Structural studies on W(6+) and Nd(3+) substituted La2 Mo2 O9 materials
;
_journal_name_full 'Journal of Solid State Chemistry'
_journal_page_first 278
_journal_page_last 288
_journal_volume 179
_journal_year 2006
_chemical_formula_sum 'La2 Mo0.5 O9 W1.5'
_chemical_name_systematic 'La2 Mo0.5 W1.5 O9'
_space_group_IT_number 198
_symmetry_space_group_name_Hall 'P 2ac 2ab 3'
_symmetry_space_group_name_H-M 'P 21 3'
_cell_angle_alpha 90
_cell_angle_beta 90
_cell_angle_gamma 90
_cell_formula_units_Z 2
_cell_length_a 7.13952
_cell_length_b 7.13952
_cell_length_c 7.13952
_cell_volume 363.921
_citation_journal_id_ASTM JSSCBI
_cod_data_source_file Marrero-Lopez_JSSCBI_2006_1113.cif
_cod_data_source_block La2Mo0.5O9W1.5
_cod_database_code 1528721

loop_
_symmetry_equiv_pos_as_xyz
x,y,z
-x+1/2,-y,z+1/2
x+1/2,-y+1/2,-z
-x,y+1/2,-z+1/2
z,x,y
-z+1/2,-x,y+1/2
z+1/2,-x+1/2,-y
-z,x+1/2,-y+1/2
y,z,x
y+1/2,-z+1/2,-x
-y,z+1/2,-x+1/2
-y+1/2,-z,x+1/2

loop_
_atom_site_label
_atom_site_type_symbol
_atom_site_fract_x
_atom_site_fract_y
_atom_site_fract_z
_atom_site_occupancy
_atom_site_U_iso_or_equiv
Mo1 Mo+6 0.1659 0.1659 0.1659 0.25 0.0
La1 La+3 0.8591 0.8591 0.8591 1 0.0
O2 O-2 0.986 0.203 0.383 0.8 0.0
W1 W+5 0.1659 0.1659 0.1659 0.75 0.0
O3 O-2 0.893 0.694 0.589 0.34 0.0
O1 O-2 0.328 0.328 0.328 1 0.0
